data_1572189
loop_
_publ_author_name
'Delano, 4th, Francis'
'Benner, Florian'
'Jang, Seoyun'
'Greer, Samuel M.'
'Demir, Selvan'

_publ_section_title
;
 Construction of intermolecular &#x3c3;-hole interactions in rare earth
 metallocene complexes using a 2,3,4,5-tetraiodopyrrolyl anion.
;
_journal_issue 33
_journal_name_full 'Chemical science'
_journal_page_first 13389
_journal_page_last 13404
_journal_paper_doi 10.1039/d4sc03786c
_journal_volume 15
_journal_year 2024
_chemical_formula_moiety 'C24 H30 Dy I4 N, C H2 Cl2'
_chemical_formula_sum 'C25 H32 Cl2 Dy I4 N'
_chemical_formula_weight 1087.51
_space_group_crystal_system monoclinic
_space_group_IT_number 14
_space_group_name_Hall '-P 2ybc'
_space_group_name_H-M_alt 'P 1 21/c 1'
_atom_sites_solution_hydrogens geom
_atom_sites_solution_primary dual
_audit_creation_date 2023-07-10
_audit_creation_method
;
Olex2 1.5
(compiled 2023.03.06 svn.rbb2c1857 for OlexSys, GUI svn.r6748)
;
_audit_update_record
;
2024-04-22 deposited with the CCDC.	2024-07-25 downloaded from the CCDC.
;
_cell_angle_alpha 90
_cell_angle_beta 101.5232(18)
_cell_angle_gamma 90
_cell_formula_units_Z 4
_cell_length_a 10.32380(19)
_cell_length_b 14.2662(2)
_cell_length_c 21.2517(4)
_cell_measurement_reflns_used 21638
_cell_measurement_temperature 120.01(10)
_cell_measurement_theta_max 31.6760
_cell_measurement_theta_min 2.8520
_cell_volume 3066.89(9)
_computing_cell_refinement 'CrysAlisPro 1.171.42.93a (Rigaku OD, 2023)'
_computing_data_collection 'CrysAlisPro 1.171.42.93a (Rigaku OD, 2023)'
_computing_data_reduction 'CrysAlisPro 1.171.42.93a (Rigaku OD, 2023)'
_computing_molecular_graphics 'Olex2 1.5 (Dolomanov et al., 2009)'
_computing_publication_material 'Olex2 1.5 (Dolomanov et al., 2009)'
_computing_structure_refinement 'SHELXL 2018/3 (Sheldrick, 2015)'
_computing_structure_solution 'SHELXT  (Sheldrick, 2015)'
_diffrn_ambient_temperature 120.01(10)
_diffrn_detector 'Hybrid Pixel Array Detector'
_diffrn_detector_area_resol_mean 10.0000
_diffrn_detector_type HyPix
_diffrn_measured_fraction_theta_full 0.9985
_diffrn_measured_fraction_theta_max 0.8381
_diffrn_measurement_details
;
List of Runs (angles in degrees, time in seconds):

  # Type    Start    End  Width  t~exp~   \w     \q     \k     \f   Frames
#--------------------------------------------------------------------------
  1  \w      4.00  29.00   0.50    1.50    --    6.58 -78.00 129.00   50
  2  \w    -39.00 -12.00   0.50    1.50    --   -7.98 -78.00 129.00   54
  3  \w    -28.00  19.00   0.50    1.50    --   -7.98  78.00-104.00   94
  4  \w      0.00  35.00   0.50    1.50    --    6.58 -99.00 120.00   70
  5  \w      6.00  39.00   0.50    1.50    --    6.58 -99.00-120.00   66
  6  \w    -11.00  15.00   0.50    1.50    --    6.58 -77.00  60.00   52
  7  \w      2.00  38.00   0.50    1.50    --    6.58  57.00 -90.00   72
  8  \w    -31.00   7.00   0.50    1.50    --   -7.98 -57.00  30.00   76
  9  \w    -23.00  15.00   0.50    1.50    --   -7.98  77.00 -60.00   76
 10  \w    -28.00   7.00   0.50    1.50    --   -7.98 -57.00  60.00   70
 11  \w    -15.00  15.00   0.50    1.50    --   -7.98 -77.00 -30.00   60
;
_diffrn_measurement_device 'four-circle diffractometer'
_diffrn_measurement_device_type 'XtaLAB Synergy, Dualflex, HyPix'
_diffrn_measurement_method '\w scans'
_diffrn_orient_matrix_type 'CrysAlisPro convention (1999,Acta A55,543-557)'
_diffrn_orient_matrix_UB_11 0.0373591000
_diffrn_orient_matrix_UB_12 0.0410203000
_diffrn_orient_matrix_UB_13 0.0099024000
_diffrn_orient_matrix_UB_21 0.0045435000
_diffrn_orient_matrix_UB_22 0.0090273000
_diffrn_orient_matrix_UB_23 -0.0323159000
_diffrn_orient_matrix_UB_31 -0.0591410000
_diffrn_orient_matrix_UB_32 0.0266085000
_diffrn_orient_matrix_UB_33 -0.0043046000
_diffrn_radiation_monochromator mirror
_diffrn_radiation_probe x-ray
_diffrn_radiation_type 'Mo K\a'
_diffrn_radiation_wavelength 0.71073
_diffrn_reflns_av_R_equivalents 0.0505
_diffrn_reflns_av_unetI/netI 0.0415
_diffrn_reflns_Laue_measured_fraction_full 0.999
_diffrn_reflns_Laue_measured_fraction_max 0.839
_diffrn_reflns_limit_h_max 14
_diffrn_reflns_limit_h_min -13
_diffrn_reflns_limit_k_max 21
_diffrn_reflns_limit_k_min -19
_diffrn_reflns_limit_l_max 31
_diffrn_reflns_limit_l_min -28
_diffrn_reflns_number 37712
_diffrn_reflns_point_group_measured_fraction_full 0.999
_diffrn_reflns_point_group_measured_fraction_max 0.839
_diffrn_reflns_theta_full 25.242
_diffrn_reflns_theta_max 31.709
_diffrn_reflns_theta_min 2.468
_diffrn_source 'micro-focus sealed X-ray tube'
_diffrn_source_type 'PhotonJet (Mo) X-ray Source'
_exptl_absorpt_coefficient_mu 6.652
_exptl_absorpt_correction_T_max 1.000
_exptl_absorpt_correction_T_min 0.221
_exptl_absorpt_correction_type gaussian
_exptl_absorpt_process_details
;
CrysAlisPro 1.171.42.93a (Rigaku Oxford Diffraction, 2023)
Numerical absorption correction based on gaussian integration over
a multifaceted crystal model
Empirical absorption correction using spherical harmonics,
implemented in SCALE3 ABSPACK scaling algorithm.
;
_exptl_crystal_colour green
_exptl_crystal_colour_primary green
_exptl_crystal_density_diffrn 2.355
_exptl_crystal_description plate
_exptl_crystal_F_000 2004
_exptl_crystal_size_max 0.353
_exptl_crystal_size_mid 0.275
_exptl_crystal_size_min 0.111
_refine_diff_density_max 1.213
_refine_diff_density_min -1.443
_refine_diff_density_rms 0.183
_refine_ls_extinction_method none
_refine_ls_goodness_of_fit_ref 1.040
_refine_ls_hydrogen_treatment constr
_refine_ls_matrix_type full
_refine_ls_number_parameters 317
_refine_ls_number_reflns 8716
_refine_ls_number_restraints 6
_refine_ls_restrained_S_all 1.040
_refine_ls_R_factor_all 0.0376
_refine_ls_R_factor_gt 0.0289
_refine_ls_shift/su_max 0.003
_refine_ls_shift/su_mean 0.000
_refine_ls_structure_factor_coef Fsqd
_refine_ls_weighting_details 'w=1/[\s^2^(Fo^2^)+(0.0318P)^2^+1.1150P] where P=(Fo^2^+2Fc^2^)/3'
_refine_ls_weighting_scheme calc
_refine_ls_wR_factor_gt 0.0660
_refine_ls_wR_factor_ref 0.0697
_reflns_Friedel_coverage 0.000
_reflns_number_gt 7391
_reflns_number_total 8716
_reflns_threshold_expression 'I > 2\s(I)'
_cod_data_source_file d4sc03786c2.cif
_cod_data_source_block Cpstar2DyTIP120K
_cod_depositor_comments 'Adding full bibliography for 1572175--1572199.cif.'
_cod_original_cell_volume 3066.90(10)
_cod_database_code 1572189
_shelx_shelxl_version_number 2018/3
_chemical_oxdiff_formula C25H32Cl2DyI4N
_shelx_space_group_comment
;
The symmetry employed for this shelxl refinement is uniquely defined
by the following loop, which should always be used as a source of
symmetry information in preference to the above space-group names.
They are only intended as comments.
;
_shelx_estimated_absorpt_t_max 0.526
_shelx_estimated_absorpt_t_min 0.202
_diffrn_oxdiff_digest_frames
;
012a95a050068a5cc01f5e11cd474fbae500740d297
;
_olex2_refinement_description
;
1. Fixed Uiso
 At 1.2 times of:
  All C(H,H,H,H) groups
 At 1.5 times of:
  All C(H,H,H) groups
2. Uiso/Uaniso restraints and constraints
Cl1B \\sim Cl1A: within 2A with sigma of 0.04 and sigma for terminal atoms of
0.08 within 2A
3. Others
 Fixed Sof: Cl1A(0.5) H26C(0.5) H26D(0.5) H26A(0.5) H26B(0.5) Cl1B(0.5)
4.a Secondary CH2 refined with riding coordinates:
 C26(H26C,H26D), C26(H26A,H26B)
4.b Idealised Me refined as rotating group:
 C21(H21A,H21B,H21C), C25(H25A,H25B,H25C), C15(H15A,H15B,H15C), C12(H12A,H12B,
 H12C), C11(H11A,H11B,H11C), C14(H14A,H14B,H14C), C22(H22A,H22B,H22C), C23(H23A,
 H23B,H23C), C13(H13A,H13B,H13C), C24(H24A,H24B,H24C)
;
_olex2_submission_special_instructions 'No special instructions were received'
_oxdiff_exptl_absorpt_empirical_details
;
Empirical correction (ABSPACK) includes:
- Absorption correction using spherical harmonics
- Frame scaling
- Detector area scaling
;
_oxdiff_exptl_absorpt_empirical_full_max 2.513
_oxdiff_exptl_absorpt_empirical_full_min 0.667

loop_
_space_group_symop_operation_xyz
'x, y, z'
'-x, y+1/2, -z+1/2'
'-x, -y, -z'
'x, -y-1/2, z-1/2'

loop_
_atom_site_label
_atom_site_type_symbol
_atom_site_fract_x
_atom_site_fract_y
_atom_site_fract_z
_atom_site_U_iso_or_equiv
_atom_site_adp_type
_atom_site_occupancy
_atom_site_site_symmetry_order
_atom_site_calc_flag
_atom_site_refinement_flags_posn
_atom_site_refinement_flags_adp
_atom_site_refinement_flags_occupancy
_atom_site_disorder_assembly
_atom_site_disorder_group
Dy1 Dy 0.80536(2) 0.71305(2) 0.33976(2) 0.01360(5) Uani 1 1 d . . . . .
I1 I 0.52574(2) 0.61222(2) 0.28328(2) 0.01862(6) Uani 1 1 d . . . . .
I4 I 0.81931(2) 0.93971(2) 0.20152(2) 0.02150(6) Uani 1 1 d . . . . .
I3 I 0.48136(2) 0.93404(2) 0.08134(2) 0.02179(6) Uani 1 1 d . . . . .
I2 I 0.29106(2) 0.71685(2) 0.13165(2) 0.02942(7) Uani 1 1 d . . . . .
Cl2 Cl 0.61061(11) 0.62975(8) 0.07989(5) 0.0361(2) Uani 1 1 d . . . . .
Cl1A Cl 0.6865(9) 0.4452(6) 0.0378(4) 0.082(2) Uani 0.5 1 d . U P A 1
N1 N 0.6765(3) 0.77282(18) 0.24257(14) 0.0158(5) Uani 1 1 d . . . . .
C5 C 0.6674(3) 0.8439(2) 0.19884(17) 0.0163(6) Uani 1 1 d . . . . .
C2 C 0.5596(3) 0.7259(2) 0.22677(17) 0.0169(6) Uani 1 1 d . . . . .
C10 C 0.9581(3) 0.6477(2) 0.26291(16) 0.0172(7) Uani 1 1 d . . . . .
C6 C 0.8873(3) 0.5693(2) 0.27864(18) 0.0176(7) Uani 1 1 d . . . . .
C8 C 1.0299(3) 0.6180(2) 0.37036(18) 0.0225(7) Uani 1 1 d . . . . .
C21 C 0.5188(3) 0.7398(3) 0.42416(19) 0.0251(8) Uani 1 1 d . . . . .
H21A H 0.456306 0.758262 0.385106 0.038 Uiso 1 1 calc R U . . .
H21B H 0.491813 0.767799 0.461654 0.038 Uiso 1 1 calc R U . . .
H21C H 0.519551 0.671396 0.428176 0.038 Uiso 1 1 calc R U . . .
C20 C 0.6868(4) 0.8542(2) 0.38685(17) 0.0198(7) Uani 1 1 d . . . . .
C19 C 0.8245(4) 0.8703(2) 0.40543(17) 0.0199(7) Uani 1 1 d . . . . .
C4 C 0.5467(3) 0.8424(2) 0.15624(17) 0.0173(6) Uani 1 1 d . . . . .
C9 C 1.0451(3) 0.6782(2) 0.31940(19) 0.0214(7) Uani 1 1 d . . . . .
C3 C 0.4758(3) 0.7654(2) 0.17497(17) 0.0190(7) Uani 1 1 d . . . . .
C16 C 0.6556(3) 0.7738(2) 0.42038(17) 0.0173(7) Uani 1 1 d . . . . .
C25 C 0.5881(4) 0.9165(3) 0.3441(2) 0.0296(9) Uani 1 1 d . . . . .
H25A H 0.633047 0.952231 0.315405 0.044 Uiso 1 1 calc R U . . .
H25B H 0.548580 0.959885 0.370672 0.044 Uiso 1 1 calc R U . . .
H25C H 0.518551 0.877764 0.318490 0.044 Uiso 1 1 calc R U . . .
C15 C 0.9518(4) 0.6837(3) 0.19603(19) 0.0297(8) Uani 1 1 d . . . . .
H15A H 0.859222 0.692836 0.174915 0.044 Uiso 1 1 calc R U . . .
H15B H 0.993073 0.638184 0.171613 0.044 Uiso 1 1 calc R U . . .
H15C H 0.998946 0.743550 0.197871 0.044 Uiso 1 1 calc R U . . .
C12 C 0.8876(4) 0.4702(3) 0.3817(2) 0.0341(10) Uani 1 1 d . . . . .
H12A H 0.879405 0.491359 0.424648 0.051 Uiso 1 1 calc R U . . .
H12B H 0.953754 0.420139 0.385685 0.051 Uiso 1 1 calc R U . . .
H12C H 0.802130 0.446476 0.358755 0.051 Uiso 1 1 calc R U . . .
C11 C 0.7996(4) 0.5079(3) 0.2306(2) 0.0302(9) Uani 1 1 d . . . . .
H11A H 0.756463 0.461174 0.253204 0.045 Uiso 1 1 calc R U . . .
H11B H 0.853003 0.476002 0.203752 0.045 Uiso 1 1 calc R U . . .
H11C H 0.732280 0.546512 0.203357 0.045 Uiso 1 1 calc R U . . .
C14 C 1.1469(4) 0.7542(3) 0.3222(3) 0.0362(10) Uani 1 1 d . . . . .
H14A H 1.110099 0.805496 0.293453 0.054 Uiso 1 1 calc R U . . .
H14B H 1.225336 0.728895 0.308834 0.054 Uiso 1 1 calc R U . . .
H14C H 1.171496 0.777934 0.366300 0.054 Uiso 1 1 calc R U . . .
C17 C 0.7746(3) 0.7396(2) 0.45990(17) 0.0181(6) Uani 1 1 d . . . . .
C18 C 0.8783(3) 0.8004(2) 0.45088(17) 0.0180(7) Uani 1 1 d . . . . .
C22 C 0.7849(4) 0.6606(3) 0.50666(19) 0.0275(8) Uani 1 1 d . . . . .
H22A H 0.722825 0.610890 0.488750 0.041 Uiso 1 1 calc R U . . .
H22B H 0.763503 0.683205 0.546911 0.041 Uiso 1 1 calc R U . . .
H22C H 0.875216 0.635677 0.515031 0.041 Uiso 1 1 calc R U . . .
C7 C 0.9300(4) 0.5510(2) 0.34519(19) 0.0229(7) Uani 1 1 d . . . . .
C23 C 1.0142(4) 0.8041(3) 0.49306(19) 0.0277(8) Uani 1 1 d . . . . .
H23A H 1.035944 0.742819 0.513257 0.041 Uiso 1 1 calc R U . . .
H23B H 1.015751 0.851778 0.526403 0.041 Uiso 1 1 calc R U . . .
H23C H 1.079269 0.820139 0.466952 0.041 Uiso 1 1 calc R U . . .
C13 C 1.1210(5) 0.6099(3) 0.4345(2) 0.0399(11) Uani 1 1 d . . . . .
H13A H 1.171062 0.668298 0.444082 0.060 Uiso 1 1 calc R U . . .
H13B H 1.182306 0.557724 0.433678 0.060 Uiso 1 1 calc R U . . .
H13C H 1.069131 0.598468 0.467645 0.060 Uiso 1 1 calc R U . . .
C24 C 0.9011(4) 0.9545(3) 0.3892(2) 0.0302(9) Uani 1 1 d . . . . .
H24A H 0.980322 0.933127 0.374540 0.045 Uiso 1 1 calc R U . . .
H24B H 0.927278 0.993683 0.427536 0.045 Uiso 1 1 calc R U . . .
H24C H 0.845455 0.991015 0.355171 0.045 Uiso 1 1 calc R U . . .
C26 C 0.7050(9) 0.5596(3) 0.0394(4) 0.083(3) Uani 1 1 d . . . . .
H26C H 0.688929 0.581384 -0.005674 0.100 Uiso 0.5 1 calc R U P A 1
H26D H 0.799041 0.572624 0.058078 0.100 Uiso 0.5 1 calc R U P A 1
H26A H 0.674391 0.568759 -0.007341 0.100 Uiso 0.5 1 calc R U P A -1
H26B H 0.798283 0.580346 0.050720 0.100 Uiso 0.5 1 calc R U P A -1
Cl1B Cl 0.6977(8) 0.4426(5) 0.0565(2) 0.0384(12) Uani 0.5 1 d . U P A -1

loop_
_atom_site_aniso_label
_atom_site_aniso_U_11
_atom_site_aniso_U_22
_atom_site_aniso_U_33
_atom_site_aniso_U_23
_atom_site_aniso_U_13
_atom_site_aniso_U_12
Dy1 0.01336(8) 0.01293(8) 0.01348(8) -0.00052(5) 0.00025(6) 0.00194(5)
I1 0.01922(11) 0.01642(11) 0.01973(11) 0.00083(8) 0.00274(8) -0.00470(7)
I4 0.01888(12) 0.01951(11) 0.02575(13) 0.00291(8) 0.00358(9) -0.00483(8)
I3 0.02431(13) 0.02274(12) 0.01746(11) 0.00483(8) 0.00209(9) 0.00708(8)
I2 0.01618(12) 0.02745(13) 0.03898(16) 0.00103(10) -0.00803(10) -0.00341(8)
Cl2 0.0404(6) 0.0393(5) 0.0285(5) 0.0039(4) 0.0066(4) 0.0138(4)
Cl1A 0.054(3) 0.033(3) 0.149(7) -0.024(4) -0.004(4) -0.0003(18)
N1 0.0140(13) 0.0159(13) 0.0167(14) 0.0002(11) 0.0009(11) -0.0027(10)
C5 0.0153(15) 0.0149(15) 0.0183(16) 0.0016(12) 0.0027(12) 0.0007(11)
C2 0.0171(16) 0.0146(15) 0.0190(17) 0.0010(12) 0.0034(13) -0.0006(11)
C10 0.0159(16) 0.0174(16) 0.0184(17) 0.0016(12) 0.0037(13) 0.0046(11)
C6 0.0171(16) 0.0127(15) 0.0235(18) -0.0049(13) 0.0053(13) 0.0000(11)
C8 0.0182(17) 0.0259(18) 0.0214(18) -0.0008(14) -0.0013(14) 0.0116(13)
C21 0.0170(18) 0.032(2) 0.026(2) -0.0085(16) 0.0034(14) -0.0020(14)
C20 0.0257(18) 0.0158(15) 0.0175(17) -0.0023(13) 0.0033(13) 0.0036(13)
C19 0.0249(18) 0.0167(16) 0.0186(17) -0.0017(13) 0.0054(14) 0.0023(13)
C4 0.0150(16) 0.0178(15) 0.0186(16) 0.0009(13) 0.0022(13) 0.0034(12)
C9 0.0122(16) 0.0220(17) 0.030(2) -0.0062(15) 0.0045(14) 0.0024(12)
C3 0.0157(16) 0.0192(16) 0.0208(17) -0.0016(13) 0.0004(13) -0.0004(12)
C16 0.0193(17) 0.0171(15) 0.0154(16) -0.0011(12) 0.0030(13) 0.0039(12)
C25 0.035(2) 0.0246(18) 0.027(2) 0.0030(16) 0.0022(17) 0.0158(16)
C15 0.034(2) 0.032(2) 0.025(2) 0.0028(16) 0.0114(17) 0.0073(16)
C12 0.042(2) 0.0229(19) 0.042(3) 0.0143(18) 0.020(2) 0.0137(17)
C11 0.0212(19) 0.029(2) 0.040(2) -0.0160(17) 0.0054(16) -0.0008(14)
C14 0.021(2) 0.033(2) 0.055(3) -0.011(2) 0.0084(19) -0.0061(16)
C17 0.0218(17) 0.0175(16) 0.0148(16) -0.0012(13) 0.0032(13) 0.0008(12)
C18 0.0186(17) 0.0178(16) 0.0165(16) -0.0027(13) 0.0010(13) -0.0012(12)
C22 0.031(2) 0.0273(19) 0.0240(19) 0.0065(15) 0.0047(16) 0.0033(15)
C7 0.0208(18) 0.0206(17) 0.029(2) 0.0048(14) 0.0090(15) 0.0093(13)
C23 0.0237(19) 0.033(2) 0.024(2) -0.0106(16) -0.0004(15) -0.0033(15)
C13 0.042(3) 0.043(3) 0.028(2) -0.0091(19) -0.0100(18) 0.025(2)
C24 0.039(2) 0.0221(18) 0.031(2) -0.0041(16) 0.0109(18) -0.0085(16)
C26 0.161(7) 0.033(3) 0.087(5) 0.016(3) 0.101(5) 0.021(3)
Cl1B 0.053(3) 0.0286(17) 0.0384(15) 0.0085(13) 0.0208(18) 0.0091(16)

loop_
_atom_type_symbol
_atom_type_description
_atom_type_scat_dispersion_real
_atom_type_scat_dispersion_imag
_atom_type_scat_source
C C 0.0033 0.0016 'International Tables Vol C Tables 4.2.6.8 and 6.1.1.4'
H H 0.0000 0.0000 'International Tables Vol C Tables 4.2.6.8 and 6.1.1.4'
Cl Cl 0.1484 0.1585 'International Tables Vol C Tables 4.2.6.8 and 6.1.1.4'
Dy Dy -0.1892 4.4098 'International Tables Vol C Tables 4.2.6.8 and 6.1.1.4'
I I -0.4742 1.8119 'International Tables Vol C Tables 4.2.6.8 and 6.1.1.4'
N N 0.0061 0.0033 'International Tables Vol C Tables 4.2.6.8 and 6.1.1.4'

loop_
_exptl_crystal_face_index_h
_exptl_crystal_face_index_k
_exptl_crystal_face_index_l
_exptl_crystal_face_perp_dist
-1 -1 0 0.1241
-1 1 0 0.1231
1 1 0 0.1293
1 -1 0 0.1498
0 0 -1 0.0585
0 0 1 0.0528
-1 1 2 0.0993
1 -1 -2 0.1399
1 -1 1 0.1333
0 1 2 0.0924
2 -1 1 0.1448
0 1 -2 0.0988
-1 0 -2 0.1081
-1 0 2 0.1036
-6 7 -22 0.0941

loop_
_geom_angle_atom_site_label_1
_geom_angle_atom_site_label_2
_geom_angle_atom_site_label_3
_geom_angle
_geom_angle_site_symmetry_1
_geom_angle_site_symmetry_3
_geom_angle_publ_flag
N1 Dy1 I1 62.25(6) . . ?
N1 Dy1 C10 83.68(10) . . ?
N1 Dy1 C6 91.71(10) . . ?
N1 Dy1 C8 134.89(11) . . ?
N1 Dy1 C20 80.53(10) . . ?
N1 Dy1 C19 97.15(10) . . ?
N1 Dy1 C9 107.75(11) . . ?
N1 Dy1 C16 98.36(10) . . ?
N1 Dy1 C17 128.91(10) . . ?
N1 Dy1 C18 128.07(10) . . ?
N1 Dy1 C7 122.37(11) . . ?
C10 Dy1 I1 102.19(7) . . ?
C10 Dy1 C16 177.79(10) . . ?
C10 Dy1 C17 147.04(10) . . ?
C6 Dy1 I1 79.80(7) . . ?
C6 Dy1 C10 30.84(10) . . ?
C6 Dy1 C16 147.83(10) . . ?
C6 Dy1 C17 133.62(11) . . ?
C8 Dy1 I1 122.37(8) . . ?
C8 Dy1 C10 51.23(11) . . ?
C8 Dy1 C6 51.43(11) . . ?
C8 Dy1 C20 137.89(11) . . ?
C8 Dy1 C16 126.74(11) . . ?
C8 Dy1 C17 95.94(11) . . ?
C20 Dy1 I1 91.88(8) . . ?
C20 Dy1 C10 150.88(11) . . ?
C20 Dy1 C6 170.63(11) . . ?
C20 Dy1 C16 30.94(10) . . ?
C20 Dy1 C17 51.54(11) . . ?
C19 Dy1 I1 122.92(8) . . ?
C19 Dy1 C10 129.45(11) . . ?
C19 Dy1 C6 157.16(11) . . ?
C19 Dy1 C8 109.69(11) . . ?
C19 Dy1 C20 31.09(11) . . ?
C19 Dy1 C9 105.91(11) . . ?
C19 Dy1 C16 51.25(11) . . ?
C19 Dy1 C17 51.69(10) . . ?
C19 Dy1 C18 31.31(10) . . ?
C19 Dy1 C7 137.80(12) . . ?
C9 Dy1 I1 130.61(8) . . ?
C9 Dy1 C10 31.00(11) . . ?
C9 Dy1 C6 51.26(10) . . ?
C9 Dy1 C8 30.99(12) . . ?
C9 Dy1 C20 136.21(11) . . ?
C9 Dy1 C16 147.86(11) . . ?
C9 Dy1 C17 118.61(11) . . ?
C16 Dy1 I1 78.14(7) . . ?
C17 Dy1 I1 98.66(8) . . ?
C17 Dy1 C16 31.06(10) . . ?
C18 Dy1 I1 127.97(7) . . ?
C18 Dy1 C10 128.08(11) . . ?
C18 Dy1 C6 137.68(11) . . ?
C18 Dy1 C8 86.72(11) . . ?
C18 Dy1 C20 51.39(11) . . ?
C18 Dy1 C9 97.24(11) . . ?
C18 Dy1 C16 51.09(11) . . ?
C18 Dy1 C17 31.05(10) . . ?
C7 Dy1 I1 91.02(9) . . ?
C7 Dy1 C10 51.28(11) . . ?
C7 Dy1 C6 31.10(12) . . ?
C7 Dy1 C8 31.36(12) . . ?
C7 Dy1 C20 155.01(11) . . ?
C7 Dy1 C9 51.51(11) . . ?
C7 Dy1 C16 126.60(11) . . ?
C7 Dy1 C17 103.50(11) . . ?
C7 Dy1 C18 108.94(12) . . ?
C2 I1 Dy1 68.20(9) . . ?
C5 N1 Dy1 143.8(2) . . ?
C2 N1 Dy1 110.6(2) . . ?
C2 N1 C5 105.1(3) . . ?
N1 C5 I4 121.5(2) . . ?
N1 C5 C4 111.3(3) . . ?
C4 C5 I4 127.2(2) . . ?
N1 C2 I1 118.8(2) . . ?
N1 C2 C3 112.3(3) . . ?
C3 C2 I1 128.8(3) . . ?
C6 C10 Dy1 74.54(19) . . ?
C6 C10 C9 108.3(3) . . ?
C6 C10 C15 124.7(3) . . ?
C9 C10 Dy1 74.03(19) . . ?
C9 C10 C15 126.7(3) . . ?
C15 C10 Dy1 122.9(2) . . ?
C10 C6 Dy1 74.63(18) . . ?
C10 C6 C11 124.8(3) . . ?
C10 C6 C7 108.0(3) . . ?
C11 C6 Dy1 125.1(2) . . ?
C7 C6 Dy1 73.78(19) . . ?
C7 C6 C11 126.5(3) . . ?
C9 C8 Dy1 74.22(19) . . ?
C9 C8 C7 107.6(3) . . ?
C9 C8 C13 126.7(4) . . ?
C7 C8 Dy1 73.79(19) . . ?
C7 C8 C13 124.3(4) . . ?
C13 C8 Dy1 128.5(3) . . ?
H21A C21 H21B 109.5 . . ?
H21A C21 H21C 109.5 . . ?
H21B C21 H21C 109.5 . . ?
C16 C21 H21A 109.5 . . ?
C16 C21 H21B 109.5 . . ?
C16 C21 H21C 109.5 . . ?
C19 C20 Dy1 73.50(19) . . ?
C19 C20 C16 107.9(3) . . ?
C19 C20 C25 126.2(3) . . ?
C16 C20 Dy1 75.21(18) . . ?
C16 C20 C25 125.7(3) . . ?
C25 C20 Dy1 121.7(2) . . ?
C20 C19 Dy1 75.42(19) . . ?
C20 C19 C18 108.0(3) . . ?
C20 C19 C24 127.3(3) . . ?
C18 C19 Dy1 74.88(19) . . ?
C18 C19 C24 124.0(3) . . ?
C24 C19 Dy1 122.9(2) . . ?
C5 C4 I3 127.3(2) . . ?
C5 C4 C3 106.0(3) . . ?
C3 C4 I3 126.7(3) . . ?
C10 C9 Dy1 74.96(19) . . ?
C10 C9 C14 125.1(4) . . ?
C8 C9 Dy1 74.79(19) . . ?
C8 C9 C10 108.3(3) . . ?
C8 C9 C14 126.2(4) . . ?
C14 C9 Dy1 121.8(2) . . ?
C2 C3 I2 126.5(3) . . ?
C2 C3 C4 105.3(3) . . ?
C4 C3 I2 128.1(3) . . ?
C21 C16 Dy1 126.6(2) . . ?
C20 C16 Dy1 73.85(19) . . ?
C20 C16 C21 126.4(3) . . ?
C20 C16 C17 108.5(3) . . ?
C17 C16 Dy1 74.13(19) . . ?
C17 C16 C21 124.2(3) . . ?
C20 C25 H25A 109.5 . . ?
C20 C25 H25B 109.5 . . ?
C20 C25 H25C 109.5 . . ?
H25A C25 H25B 109.5 . . ?
H25A C25 H25C 109.5 . . ?
H25B C25 H25C 109.5 . . ?
C10 C15 H15A 109.5 . . ?
C10 C15 H15B 109.5 . . ?
C10 C15 H15C 109.5 . . ?
H15A C15 H15B 109.5 . . ?
H15A C15 H15C 109.5 . . ?
H15B C15 H15C 109.5 . . ?
H12A C12 H12B 109.5 . . ?
H12A C12 H12C 109.5 . . ?
H12B C12 H12C 109.5 . . ?
C7 C12 H12A 109.5 . . ?
C7 C12 H12B 109.5 . . ?
C7 C12 H12C 109.5 . . ?
C6 C11 H11A 109.5 . . ?
C6 C11 H11B 109.5 . . ?
C6 C11 H11C 109.5 . . ?
H11A C11 H11B 109.5 . . ?
H11A C11 H11C 109.5 . . ?
H11B C11 H11C 109.5 . . ?
C9 C14 H14A 109.5 . . ?
C9 C14 H14B 109.5 . . ?
C9 C14 H14C 109.5 . . ?
H14A C14 H14B 109.5 . . ?
H14A C14 H14C 109.5 . . ?
H14B C14 H14C 109.5 . . ?
C16 C17 Dy1 74.81(19) . . ?
C16 C17 C22 126.1(3) . . ?
C18 C17 Dy1 73.72(19) . . ?
C18 C17 C16 107.1(3) . . ?
C18 C17 C22 126.5(3) . . ?
C22 C17 Dy1 121.6(2) . . ?
C19 C18 Dy1 73.8(2) . . ?
C19 C18 C23 124.7(3) . . ?
C17 C18 Dy1 75.23(19) . . ?
C17 C18 C19 108.5(3) . . ?
C17 C18 C23 125.4(3) . . ?
C23 C18 Dy1 127.8(2) . . ?
C17 C22 H22A 109.5 . . ?
C17 C22 H22B 109.5 . . ?
C17 C22 H22C 109.5 . . ?
H22A C22 H22B 109.5 . . ?
H22A C22 H22C 109.5 . . ?
H22B C22 H22C 109.5 . . ?
C6 C7 Dy1 75.12(18) . . ?
C6 C7 C8 107.9(3) . . ?
C6 C7 C12 126.3(4) . . ?
C8 C7 Dy1 74.85(19) . . ?
C8 C7 C12 125.6(4) . . ?
C12 C7 Dy1 120.3(2) . . ?
C18 C23 H23A 109.5 . . ?
C18 C23 H23B 109.5 . . ?
C18 C23 H23C 109.5 . . ?
H23A C23 H23B 109.5 . . ?
H23A C23 H23C 109.5 . . ?
H23B C23 H23C 109.5 . . ?
C8 C13 H13A 109.5 . . ?
C8 C13 H13B 109.5 . . ?
C8 C13 H13C 109.5 . . ?
H13A C13 H13B 109.5 . . ?
H13A C13 H13C 109.5 . . ?
H13B C13 H13C 109.5 . . ?
C19 C24 H24A 109.5 . . ?
C19 C24 H24B 109.5 . . ?
C19 C24 H24C 109.5 . . ?
H24A C24 H24B 109.5 . . ?
H24A C24 H24C 109.5 . . ?
H24B C24 H24C 109.5 . . ?
Cl2 C26 H26C 107.2 . . ?
Cl2 C26 H26D 107.2 . . ?
Cl2 C26 H26A 108.8 . . ?
Cl2 C26 H26B 108.8 . . ?
Cl1A C26 Cl2 120.5(5) . . ?
Cl1A C26 H26C 107.2 . . ?
Cl1A C26 H26D 107.2 . . ?
Cl1A C26 H26A 95.6 . . ?
Cl1A C26 H26B 113.9 . . ?
Cl1A C26 Cl1B 13.2(4) . . ?
H26C C26 H26D 106.8 . . ?
H26C C26 H26A 13.5 . . ?
H26C C26 H26B 96.2 . . ?
H26D C26 H26A 117.9 . . ?
H26D C26 H26B 11.0 . . ?
H26A C26 H26B 107.7 . . ?
Cl1B C26 Cl2 113.8(3) . . ?
Cl1B C26 H26C 120.3 . . ?
Cl1B C26 H26D 100.4 . . ?
Cl1B C26 H26A 108.8 . . ?
Cl1B C26 H26B 108.8 . . ?

loop_
_geom_bond_atom_site_label_1
_geom_bond_atom_site_label_2
_geom_bond_distance
_geom_bond_site_symmetry_2
_geom_bond_publ_flag
Dy1 I1 3.2340(3) . ?
Dy1 N1 2.380(3) . ?
Dy1 C10 2.656(3) . ?
Dy1 C6 2.655(3) . ?
Dy1 C8 2.651(3) . ?
Dy1 C20 2.654(3) . ?
Dy1 C19 2.629(3) . ?
Dy1 C9 2.644(3) . ?
Dy1 C16 2.671(3) . ?
Dy1 C17 2.662(3) . ?
Dy1 C18 2.643(3) . ?
Dy1 C7 2.638(3) . ?
I1 C2 2.088(3) . ?
I4 C5 2.072(3) . ?
I3 C4 2.066(3) . ?
I2 C3 2.065(3) . ?
Cl2 C26 1.739(5) . ?
Cl1A C26 1.642(9) . ?
N1 C5 1.367(4) . ?
N1 C2 1.362(4) . ?
C5 C4 1.387(5) . ?
C2 C3 1.378(5) . ?
C10 C6 1.412(5) . ?
C10 C9 1.417(5) . ?
C10 C15 1.501(5) . ?
C6 C11 1.504(5) . ?
C6 C7 1.419(5) . ?
C8 C9 1.415(5) . ?
C8 C7 1.430(5) . ?
C8 C13 1.498(5) . ?
C21 H21A 0.9800 . ?
C21 H21B 0.9800 . ?
C21 H21C 0.9800 . ?
C21 C16 1.511(5) . ?
C20 C19 1.416(5) . ?
C20 C16 1.420(5) . ?
C20 C25 1.512(5) . ?
C19 C18 1.423(5) . ?
C19 C24 1.515(5) . ?
C4 C3 1.420(5) . ?
C9 C14 1.503(5) . ?
C16 C17 1.428(5) . ?
C25 H25A 0.9800 . ?
C25 H25B 0.9800 . ?
C25 H25C 0.9800 . ?
C15 H15A 0.9800 . ?
C15 H15B 0.9800 . ?
C15 H15C 0.9800 . ?
C12 H12A 0.9800 . ?
C12 H12B 0.9800 . ?
C12 H12C 0.9800 . ?
C12 C7 1.502(5) . ?
C11 H11A 0.9800 . ?
C11 H11B 0.9800 . ?
C11 H11C 0.9800 . ?
C14 H14A 0.9800 . ?
C14 H14B 0.9800 . ?
C14 H14C 0.9800 . ?
C17 C18 1.420(5) . ?
C17 C22 1.493(5) . ?
C18 C23 1.507(5) . ?
C22 H22A 0.9800 . ?
C22 H22B 0.9800 . ?
C22 H22C 0.9800 . ?
C23 H23A 0.9800 . ?
C23 H23B 0.9800 . ?
C23 H23C 0.9800 . ?
C13 H13A 0.9800 . ?
C13 H13B 0.9800 . ?
C13 H13C 0.9800 . ?
C24 H24A 0.9800 . ?
C24 H24B 0.9800 . ?
C24 H24C 0.9800 . ?
C26 H26C 0.9900 . ?
C26 H26D 0.9900 . ?
C26 H26A 0.9900 . ?
C26 H26B 0.9900 . ?
C26 Cl1B 1.713(8) . ?

loop_
_geom_torsion_atom_site_label_1
_geom_torsion_atom_site_label_2
_geom_torsion_atom_site_label_3
_geom_torsion_atom_site_label_4
_geom_torsion
_geom_torsion_site_symmetry_1
_geom_torsion_site_symmetry_2
_geom_torsion_site_symmetry_3
_geom_torsion_site_symmetry_4
_geom_torsion_publ_flag
Dy1 N1 C5 I4 9.1(5) . . . . ?
Dy1 N1 C5 C4 -169.8(3) . . . . ?
Dy1 N1 C2 I1 -4.3(3) . . . . ?
Dy1 N1 C2 C3 172.9(2) . . . . ?
Dy1 C10 C6 C11 122.3(3) . . . . ?
Dy1 C10 C6 C7 -66.8(2) . . . . ?
Dy1 C10 C9 C8 68.0(2) . . . . ?
Dy1 C10 C9 C14 -118.6(3) . . . . ?
Dy1 C6 C7 C8 -68.3(2) . . . . ?
Dy1 C6 C7 C12 116.9(3) . . . . ?
Dy1 C8 C9 C10 -68.1(2) . . . . ?
Dy1 C8 C9 C14 118.5(4) . . . . ?
Dy1 C8 C7 C6 68.5(2) . . . . ?
Dy1 C8 C7 C12 -116.7(3) . . . . ?
Dy1 C20 C19 C18 -68.4(2) . . . . ?
Dy1 C20 C19 C24 120.5(4) . . . . ?
Dy1 C20 C16 C21 -124.0(3) . . . . ?
Dy1 C20 C16 C17 66.6(2) . . . . ?
Dy1 C19 C18 C17 -67.9(2) . . . . ?
Dy1 C19 C18 C23 125.2(3) . . . . ?
Dy1 C16 C17 C18 67.2(2) . . . . ?
Dy1 C16 C17 C22 -118.3(3) . . . . ?
Dy1 C17 C18 C19 66.9(2) . . . . ?
Dy1 C17 C18 C23 -126.2(3) . . . . ?
I1 C2 C3 I2 -5.3(5) . . . . ?
I1 C2 C3 C4 177.9(2) . . . . ?
I4 C5 C4 I3 0.9(5) . . . . ?
I4 C5 C4 C3 -178.4(2) . . . . ?
I3 C4 C3 I2 3.2(5) . . . . ?
I3 C4 C3 C2 180.0(2) . . . . ?
N1 C5 C4 I3 179.6(2) . . . . ?
N1 C5 C4 C3 0.3(4) . . . . ?
N1 C2 C3 I2 177.8(2) . . . . ?
N1 C2 C3 C4 1.0(4) . . . . ?
C5 N1 C2 I1 -178.0(2) . . . . ?
C5 N1 C2 C3 -0.8(4) . . . . ?
C5 C4 C3 I2 -177.5(3) . . . . ?
C5 C4 C3 C2 -0.7(4) . . . . ?
C2 N1 C5 I4 179.1(2) . . . . ?
C2 N1 C5 C4 0.3(4) . . . . ?
C10 C6 C7 Dy1 67.3(2) . . . . ?
C10 C6 C7 C8 -1.0(4) . . . . ?
C10 C6 C7 C12 -175.7(3) . . . . ?
C6 C10 C9 Dy1 -67.3(2) . . . . ?
C6 C10 C9 C8 0.7(4) . . . . ?
C6 C10 C9 C14 174.2(3) . . . . ?
C21 C16 C17 Dy1 123.9(3) . . . . ?
C21 C16 C17 C18 -169.0(3) . . . . ?
C21 C16 C17 C22 5.5(5) . . . . ?
C20 C19 C18 Dy1 68.8(2) . . . . ?
C20 C19 C18 C17 0.9(4) . . . . ?
C20 C19 C18 C23 -166.1(3) . . . . ?
C20 C16 C17 Dy1 -66.4(2) . . . . ?
C20 C16 C17 C18 0.7(4) . . . . ?
C20 C16 C17 C22 175.2(3) . . . . ?
C19 C20 C16 Dy1 -66.8(2) . . . . ?
C19 C20 C16 C21 169.2(3) . . . . ?
C19 C20 C16 C17 -0.2(4) . . . . ?
C9 C10 C6 Dy1 66.9(2) . . . . ?
C9 C10 C6 C11 -170.7(3) . . . . ?
C9 C10 C6 C7 0.2(4) . . . . ?
C9 C8 C7 Dy1 -67.1(2) . . . . ?
C9 C8 C7 C6 1.4(4) . . . . ?
C9 C8 C7 C12 176.2(3) . . . . ?
C16 C20 C19 Dy1 68.0(2) . . . . ?
C16 C20 C19 C18 -0.4(4) . . . . ?
C16 C20 C19 C24 -171.6(3) . . . . ?
C16 C17 C18 Dy1 -67.9(2) . . . . ?
C16 C17 C18 C19 -1.0(4) . . . . ?
C16 C17 C18 C23 165.9(3) . . . . ?
C25 C20 C19 Dy1 -117.6(4) . . . . ?
C25 C20 C19 C18 174.0(3) . . . . ?
C25 C20 C19 C24 2.9(6) . . . . ?
C25 C20 C16 Dy1 118.7(3) . . . . ?
C25 C20 C16 C21 -5.3(6) . . . . ?
C25 C20 C16 C17 -174.7(3) . . . . ?
C15 C10 C6 Dy1 -119.6(3) . . . . ?
C15 C10 C6 C11 2.7(5) . . . . ?
C15 C10 C6 C7 173.6(3) . . . . ?
C15 C10 C9 Dy1 119.4(3) . . . . ?
C15 C10 C9 C8 -172.6(3) . . . . ?
C15 C10 C9 C14 0.9(5) . . . . ?
C11 C6 C7 Dy1 -122.0(3) . . . . ?
C11 C6 C7 C8 169.7(3) . . . . ?
C11 C6 C7 C12 -5.0(6) . . . . ?
C22 C17 C18 Dy1 117.6(3) . . . . ?
C22 C17 C18 C19 -175.5(3) . . . . ?
C22 C17 C18 C23 -8.6(6) . . . . ?
C7 C8 C9 Dy1 66.8(2) . . . . ?
C7 C8 C9 C10 -1.3(4) . . . . ?
C7 C8 C9 C14 -174.7(3) . . . . ?
C13 C8 C9 Dy1 -126.5(4) . . . . ?
C13 C8 C9 C10 165.4(3) . . . . ?
C13 C8 C9 C14 -8.0(6) . . . . ?
C13 C8 C7 Dy1 125.8(4) . . . . ?
C13 C8 C7 C6 -165.7(3) . . . . ?
C13 C8 C7 C12 9.1(6) . . . . ?
C24 C19 C18 Dy1 -119.7(3) . . . . ?
C24 C19 C18 C17 172.4(3) . . . . ?
C24 C19 C18 C23 5.4(5) . . . . ?

loop_
_exptl_oxdiff_crystal_face_indexfrac_h
_exptl_oxdiff_crystal_face_indexfrac_k
_exptl_oxdiff_crystal_face_indexfrac_l
_exptl_oxdiff_crystal_face_x
_exptl_oxdiff_crystal_face_y
_exptl_oxdiff_crystal_face_z
-1.0013 -1.0020 0.0175 -0.0783 -0.0142 0.0325
-1.0022 1.0015 0.0143 0.0038 0.0040 0.0859
1.0013 1.0020 -0.0175 0.0783 0.0142 -0.0325
1.0022 -1.0015 -0.0143 -0.0038 -0.0040 -0.0859
-0.0030 -0.0012 -0.9986 -0.0100 0.0322 0.0044
0.0030 0.0012 0.9986 0.0100 -0.0322 -0.0044
-0.9962 1.0038 2.0116 0.0239 -0.0605 0.0770
0.9962 -1.0038 -2.0116 -0.0239 0.0605 -0.0770
1.0052 -1.0003 0.9843 0.0063 -0.0363 -0.0903
0.0055 1.0041 1.9957 0.0612 -0.0554 0.0178
2.0069 -1.0001 0.9684 0.0435 -0.0312 -0.1495
-0.0064 0.9994 -1.9988 0.0210 0.0736 0.0356
-1.0077 -0.0026 -1.9814 -0.0574 0.0594 0.0681
-0.9958 0.0021 2.0132 -0.0172 -0.0696 0.0503
-5.8346 7.2511 -22.3188 -0.1415 0.7602 0.6341
